data_2200970
loop_
_publ_author_name
'Okabe, Nobuo'
'Kyoyama, Hasuyo'

_publ_section_title
;
 Propyl gallate dihydrate
;
_journal_issue 3
_journal_name_full 'Acta Crystallographica Section E'
_journal_page_first o245
_journal_page_last o247
_journal_paper_doi 10.1107/S1600536802002015
_journal_volume 58
_journal_year 2002
_chemical_formula_iupac 'C10 H12 O5, 2H2 O'
_chemical_formula_moiety 'C10 H12 O5, 2H2 O'
_chemical_formula_sum 'C10 H16 O7'
_chemical_formula_weight 248.23
_space_group_IT_number 14
_symmetry_cell_setting monoclinic
_symmetry_space_group_name_Hall '-P 2ybc'
_symmetry_space_group_name_H-M 'P 1 21/c 1'
_cell_angle_alpha 90
_cell_angle_beta 101.030(10)
_cell_angle_gamma 90
_cell_formula_units_Z 4
_cell_length_a 7.872(2)
_cell_length_b 7.560(2)
_cell_length_c 19.836(2)
_cell_measurement_reflns_used 25
_cell_measurement_temperature 296.2
_cell_measurement_theta_max 14.7
_cell_measurement_theta_min 13.7
_cell_volume 1158.7(4)
_computing_cell_refinement 'MSC/AFC Diffractometer Control Software'
_computing_data_collection
;
MSC/AFC Diffractometer Control Software
(Molecular Structure Corporation and Rigaku Corporation, 1999a)
;
_computing_data_reduction 'TEXSAN (Molecular Structure Corporation and Rigaku Corporation, 1999b)'
_computing_publication_material TEXSAN
_computing_structure_refinement 'SHELXL97 (Sheldrick, 1997)'
_computing_structure_solution 'SHELXS97 (Sheldrick, 1997)'
_diffrn_measured_fraction_theta_full 1.00
_diffrn_measured_fraction_theta_max 1.00
_diffrn_measurement_device_type 'Rigaku AFC-5R'
_diffrn_measurement_method \w-2\q
_diffrn_radiation_type MoK\a
_diffrn_radiation_wavelength .7107
_diffrn_reflns_av_R_equivalents .029
_diffrn_reflns_limit_h_max 10
_diffrn_reflns_limit_h_min 0
_diffrn_reflns_limit_k_max 9
_diffrn_reflns_limit_k_min 0
_diffrn_reflns_limit_l_max 25
_diffrn_reflns_limit_l_min -25
_diffrn_reflns_number 3072
_diffrn_reflns_theta_full 27.5
_diffrn_reflns_theta_max 27.5
_diffrn_reflns_theta_min 4
_diffrn_standards_decay_% .8
_diffrn_standards_interval_count 150
_diffrn_standards_number 3
_exptl_absorpt_coefficient_mu .122
_exptl_absorpt_correction_type none
_exptl_crystal_colour colorless
_exptl_crystal_density_diffrn 1.423
_exptl_crystal_density_method 'not measured'
_exptl_crystal_description plate
_exptl_crystal_F_000 528.0
_exptl_crystal_size_max .30
_exptl_crystal_size_mid .30
_exptl_crystal_size_min .20
_refine_diff_density_max .25
_refine_diff_density_min -.33
_refine_ls_extinction_method none
_refine_ls_goodness_of_fit_ref .92
_refine_ls_hydrogen_treatment noref
_refine_ls_number_parameters 170
_refine_ls_number_reflns 2660
_refine_ls_R_factor_gt .046
_refine_ls_shift/su_max .001
_refine_ls_structure_factor_coef Fsqd
_refine_ls_weighting_details 'w = 1/[\s^2^(Fo^2^) + (0.1P)^2^] where P = (Fo^2^+2Fc^2^)/3'
_refine_ls_weighting_scheme calc
_refine_ls_wR_factor_ref .175
_reflns_number_gt 1259
_reflns_number_total 2660
_reflns_threshold_expression I>2\s(I)
_cod_data_source_file tk6047.cif
_cod_data_source_block I
_cod_original_sg_symbol_Hall '-P 2ybc '
_cod_original_sg_symbol_H-M 'P 21/c'
_cod_database_code 2200970
_cod_database_fobs_code 2200970

loop_
_symmetry_equiv_pos_as_xyz
x,y,z
-x,1/2+y,1/2-z
-x,-y,-z
x,1/2-y,1/2+z

loop_
_atom_site_label
_atom_site_fract_x
_atom_site_fract_y
_atom_site_fract_z
_atom_site_U_iso_or_equiv
_atom_site_adp_type
_atom_site_calc_flag
_atom_site_refinement_flags
_atom_site_occupancy
_atom_site_disorder_assembly
_atom_site_disorder_group
_atom_site_type_symbol
O1 .1926(3) .4697(3) .07910(9) .0393(5) Uani d . 1.00 . . O
O2 .1930(3) .2208(3) .01770(10) .0489(6) Uani d . 1.00 . . O
O3 .3694(3) .9591(3) -.06360(10) .0466(6) Uani d . 1.00 . . O
O4 .4363(3) .7937(2) -.17767(9) .0384(5) Uani d . 1.00 . . O
O5 .3947(3) .4404(3) -.19476(9) .0389(5) Uani d . 1.00 . . O
O6 .5779(3) .1108(3) -.18400(10) .0447(6) Uani d . 1.00 . . O
O7 .8956(4) .0726(3) -.09360(10) .0592(7) Uani d . 1.00 . . O
C1 .2725(3) .4944(4) -.02800(10) .0303(6) Uani d . 1.00 . . C
C2 .2925(3) .6771(4) -.01810(10) .0324(6) Uani d . 1.00 . . C
C3 .3451(4) .7785(3) -.06770(10) .0315(6) Uani d . 1.00 . . C
C4 .3820(3) .7012(3) -.12730(10) .0283(6) Uani d . 1.00 . . C
C5 .3599(3) .5196(3) -.13730(10) .0278(6) Uani d . 1.00 . . C
C6 .3063(4) .4162(4) -.08770(10) .0318(6) Uani d . 1.00 . . C
C7 .2158(4) .3802(4) .02410(10) .0324(6) Uani d . 1.00 . . C
C8 .1394(4) .3716(4) .13470(10) .0349(6) Uani d . 1.00 . . C
C9 .1315(4) .4998(4) .19130(10) .0415(7) Uani d . 1.00 . . C
C10 .0713(5) .4107(5) .2512(2) .0510(9) Uani d . 1.00 . . C
H2 .2704 .7293 .0218 .0405 Uiso calc . 1.00 . . H
H3 .3252 .9987 -.0325 .0698 Uiso calc . 1.00 . . H
H4 .4596 .8953 -.1646 .0576 Uiso calc . 1.00 . . H
H5 .4102 .5163 -.2225 .0583 Uiso calc . 1.00 . . H
H6 .2928 .2948 -.0941 .0398 Uiso calc . 1.00 . . H
H8A .2221 .2785 .1508 .0436 Uiso calc . 1.00 . . H
H8B .0269 .3181 .1190 .0436 Uiso calc . 1.00 . . H
H9A .0525 .5950 .1740 .0518 Uiso calc . 1.00 . . H
H9B .2452 .5508 .2070 .0518 Uiso calc . 1.00 . . H
H10A -.0400 .3576 .2355 .0638 Uiso calc . 1.00 . . H
H10B .0628 .4972 .2859 .0638 Uiso calc . 1.00 . . H
H10C .1530 .3211 .2702 .0638 Uiso calc . 1.00 . . H
H14 .542(5) .216(3) -.188(2) .0765 Uiso calc . 1.00 . . H
H15 .674(4) .117(5) -.156(2) .0765 Uiso calc . 1.00 . . H
H16 .981(4) .125(5) -.069(2) .0765 Uiso calc . 1.00 . . H
H17 .884(5) -.021(4) -.070(2) .0765 Uiso calc . 1.00 . . H

loop_
_atom_site_aniso_label
_atom_site_aniso_U_11
_atom_site_aniso_U_22
_atom_site_aniso_U_33
_atom_site_aniso_U_12
_atom_site_aniso_U_13
_atom_site_aniso_U_23
O1 .0560(10) .0370(10) .0301(10) -.0032(10) .0212(9) .0034(9)
O2 .076(2) .0360(10) .0410(10) -.0120(10) .0270(10) -.0013(9)
O3 .078(2) .0260(10) .0400(10) -.0060(10) .0240(10) -.0075(9)
O4 .0600(10) .0259(10) .0329(10) -.0054(10) .0189(9) -.0012(8)
O5 .0630(10) .0275(10) .0330(10) -.0008(9) .0243(10) -.0016(8)
O6 .067(2) .0270(10) .0420(10) -.0040(10) .0160(10) .0005(9)
O7 .079(2) .0460(10) .0520(10) -.0100(10) .0090(10) .0030(10)
C1 .0330(10) .0320(10) .0270(10) -.0010(10) .0080(10) .0030(10)
C2 .036(2) .0360(10) .0270(10) -.0010(10) .0100(10) -.0030(10)
C3 .038(2) .0250(10) .0310(10) -.0020(10) .0050(10) -.0040(10)
C4 .0310(10) .0280(10) .0270(10) -.0010(10) .0070(10) .0020(10)
C5 .0310(10) .0270(10) .0260(10) .0030(10) .0070(10) -.0010(10)
C6 .037(2) .0250(10) .0350(10) -.0030(10) .0090(10) -.0010(10)
C7 .034(2) .036(2) .0290(10) -.0030(10) .0080(10) .0030(10)
C8 .042(2) .0370(10) .0290(10) -.0020(10) .0160(10) .0050(10)
C9 .054(2) .042(2) .0310(10) -.0070(10) .0140(10) .0010(10)
C10 .066(2) .057(2) .034(2) .001(2) .021(2) .0050(10)

loop_
_atom_type_symbol
_atom_type_description
_atom_type_scat_dispersion_real
_atom_type_scat_dispersion_imag
_atom_type_scat_source
C C .003 .002
;International Tables for Crystallography
(1992, Vol. C, Tables 4.2.6.8 and 6.1.1.4)
;
H H .000 .000
;International Tables for Crystallography
(1992, Vol. C, Table 6.1.1.4)
;
O O .011 .006
;International Tables for Crystallography
(1992, Vol. C, Tables 4.2.6.8 and 6.1.1.4)
;

loop_
_geom_angle_atom_site_label_1
_geom_angle_atom_site_label_2
_geom_angle_atom_site_label_3
_geom_angle
_geom_angle_publ_flag
C7 O1 C8 117.9(2) yes
C3 O3 H3 109.5 no
C4 O4 H4 109.5 no
C5 O5 H5 109.5 no
H14 O6 H15 104(4) no
H16 O7 H17 103(4) no
C2 C1 C6 120.2(2) no
C2 C1 C7 121.2(2) no
C6 C1 C7 118.5(2) yes
C1 C2 C3 119.5(2) no
C1 C2 H2 120.3 no
C3 C2 H2 120.3 no
O3 C3 C2 124.6(2) yes
O3 C3 C4 114.6(2) yes
C2 C3 C4 120.8(2) no
O4 C4 C3 123.7(2) yes
O4 C4 C5 116.9(2) yes
C3 C4 C5 119.5(2) no
O5 C5 C4 120.9(2) yes
O5 C5 C6 119.0(2) yes
C4 C5 C6 120.2(2) no
C1 C6 C5 119.8(2) no
C1 C6 H6 120.1 no
C5 C6 H6 120.1 no
O1 C7 O2 123.3(3) yes
O1 C7 C1 112.6(2) yes
O2 C7 C1 124.1(3) yes
O1 C8 C9 107.4(2) no
O1 C8 H8A 110.3 no
O1 C8 H8B 110.2 no
C9 C8 H8A 110.2 no
C9 C8 H8B 110.2 no
H8A C8 H8B 108.5 no
C8 C9 C10 111.4(3) no
C8 C9 H9A 109.3 no
C8 C9 H9B 109.3 no
C10 C9 H9A 109.3 no
C10 C9 H9B 109.3 no
H9A C9 H9B 108.0 no
C9 C10 H10A 109.5 no
C9 C10 H10B 109.5 no
C9 C10 H10C 109.5 no
H10A C10 H10B 109.5 no
H10A C10 H10C 109.5 no
H10B C10 H10C 109.5 no

loop_
_geom_bond_atom_site_label_1
_geom_bond_atom_site_label_2
_geom_bond_site_symmetry_1
_geom_bond_site_symmetry_2
_geom_bond_distance
_geom_bond_publ_flag
O1 C7 . . 1.326(3) yes
O1 C8 . . 1.456(4) yes
O2 C7 . . 1.221(4) yes
O3 C3 . . 1.379(3) yes
O3 H3 . . .820 no
O4 C4 . . 1.354(3) yes
O4 H4 . . .820 no
O5 C5 . . 1.362(3) yes
O5 H5 . . .820 no
O6 H14 . . .84(2) no
O6 H15 . . .85(4) no
O7 H16 . . .85(4) no
O7 H17 . . .86(3) no
C1 C2 . . 1.400(4) no
C1 C6 . . 1.393(4) no
C1 C7 . . 1.480(4) yes
C2 C3 . . 1.373(4) no
C2 H2 . . .930 no
C3 C4 . . 1.397(4) no
C4 C5 . . 1.393(4) no
C5 C6 . . 1.385(4) no
C6 H6 . . .930 no
C8 C9 . . 1.493(4) no
C8 H8A . . .970 no
C8 H8B . . .970 no
C9 C10 . . 1.519(4) no
C9 H9A . . .970 no
C9 H9B . . .970 no
C10 H10A . . .960 no
C10 H10B . . .960 no
C10 H10C . . .960 no

loop_
_geom_contact_atom_site_label_1
_geom_contact_atom_site_label_2
_geom_contact_distance
_geom_contact_site_symmetry_2
O1 C5 3.491(3) 3_665
O1 C4 3.546(3) 3_665
O1 O7 3.552(3) 3_665
O2 O7 2.842(3) 3_655
O2 O3 3.049(3) 1_545
O2 O7 3.104(3) 1_455
O2 C3 3.581(4) 3_665
O3 O3 2.997(4) 3_675
O3 O6 3.349(3) 1_565
O3 C6 3.511(3) 1_565
O4 O6 2.657(3) 1_565
O4 O6 3.056(3) 2_654
O4 O5 3.270(3) 2_654
O4 C8 3.514(4) 3_665
O4 C9 3.545(3) 4_564
O5 O6 2.773(3) 2_654
O7 C8 3.454(4) 3_655
O7 C2 3.456(4) 3_665
C1 C1 3.543(5) 3_665
C2 C6 3.512(4) 3_665
C4 C7 3.481(4) 3_665

loop_
_geom_hbond_atom_site_label_D
_geom_hbond_atom_site_label_H
_geom_hbond_atom_site_label_A
_geom_hbond_site_symmetry_A
_geom_hbond_angle_DHA
O4 H4 O3 1_555 113
O5 H5 O4 1_555 113
O3 H3 O2 1_565 152
O5 H5 O6 2_654 155
O6 H14 O5 1_555 168(4)
O6 H15 O7 1_555 168(4)
O7 H16 O2 1_655 166(4)
O7 H17 O2 3_655 167

loop_
_geom_torsion_atom_site_label_1
_geom_torsion_atom_site_label_2
_geom_torsion_atom_site_label_3
_geom_torsion_atom_site_label_4
_geom_torsion
_geom_torsion_publ_flag
O1 C7 C1 C2 -1.6(3) no
O1 C7 C1 C6 178.2(2) yes
O1 C8 C9 C10 178.2(2) yes
O2 C7 O1 C8 .8(4) yes
O2 C7 C1 C2 178.6(3) yes
O2 C7 C1 C6 -1.5(4) no
O3 C3 C2 C1 -179.9(2) no
O3 C3 C4 O4 -.4(4) no
O3 C3 C4 C5 -179.2(2) no
O4 C4 C3 C2 -179.2(2) no
O4 C4 C5 O5 1.0(3) no
O4 C4 C5 C6 179.4(2) no
O5 C5 C4 C3 180.0(2) no
O5 C5 C6 C1 179.1(2) no
C1 C2 C3 C4 -1.3(4) no
C1 C6 C5 C4 .7(4) no
C1 C7 O1 C8 -179.0(2) yes
C2 C1 C6 C5 .0(4) no
C2 C3 C4 C5 2.0(4) no
C3 C2 C1 C6 .2(4) no
C3 C2 C1 C7 -179.9(2) no
C3 C4 C5 C6 -1.7(4) no
C5 C6 C1 C7 -179.8(2) no
C7 O1 C8 C9 177.1(2) no
C7 O1 C8 C9 177.1(2) no

loop_
_cod_related_entry_id
_cod_related_entry_database
_cod_related_entry_code
1 ChemSpider 21132451
